data_2002097
loop_
_publ_author_name
'Rodier, N.'
'Agafonov, V.'
'Dubois, P.'
'Mariaud, M.'
'Levillain, P.'
'Cense, J. M.'

_publ_section_title
;
 2,4-Dimethyl-(1<i>H</i>)-naphtho[2,3-<i>b</i>][1,5]diazepinium
 chloride monohydrate
;
_journal_issue 1
_journal_name_full 'Acta Crystallographica Section C'
_journal_page_first 156
_journal_page_last 159
_journal_paper_doi 10.1107/S0108270192008618
_journal_volume 49
_journal_year 1993
_chemical_formula_moiety 'C15 H15 N2 1+,Cl 1-,H2 O1'
_chemical_formula_sum 'C15 H17 Cl N2 O'
_chemical_formula_weight 276.78
_space_group_IT_number 2
_symmetry_cell_setting triclinic
_symmetry_space_group_name_Hall '-P 1'
_symmetry_space_group_name_H-M 'P -1'
_atom_type_scat_source IntTabIV
_cell_angle_alpha 98.790(10)
_cell_angle_beta 105.260(10)
_cell_angle_gamma 115.230(10)
_cell_formula_units_Z 2
_cell_length_a 10.2760(10)
_cell_length_b 7.0910(10)
_cell_length_c 11.3800(9)
_cell_measurement_reflns_used 25
_cell_measurement_temperature 294
_cell_measurement_theta_max 28.61
_cell_measurement_theta_min 11.44
_cell_volume 689.50(17)
_diffrn_measurement_device 'Enraf-Nonius CAD-4'
_diffrn_measurement_method \q/2\q
_diffrn_radiation_type CuK\a
_diffrn_radiation_wavelength 1.5418
_diffrn_reflns_limit_h_max 11
_diffrn_reflns_limit_h_min -11
_diffrn_reflns_limit_k_max 7
_diffrn_reflns_limit_k_min 0
_diffrn_reflns_limit_l_max 12
_diffrn_reflns_limit_l_min -12
_diffrn_reflns_number 1926
_diffrn_reflns_theta_max 58
_diffrn_standards_decay_% 10.8
_diffrn_standards_interval_time 120
_diffrn_standards_number 3
_exptl_absorpt_coefficient_mu 2.416
_exptl_absorpt_correction_type none
_exptl_crystal_colour Black
_exptl_crystal_density_diffrn 1.338
_exptl_crystal_description 'Approximately parallelepipedic'
_exptl_crystal_size_max 0.24
_exptl_crystal_size_mid 0.13
_exptl_crystal_size_min 0.05
_refine_diff_density_max 0.25(4)
_refine_diff_density_min -0.19(4)
_refine_ls_extinction_coef 1.2E-6(7)
_refine_ls_extinction_method 'Stout \& Jensen, 1968'
_refine_ls_goodness_of_fit_obs 1.75
_refine_ls_hydrogen_treatment refxyz
_refine_ls_number_parameters 224
_refine_ls_number_reflns 1399
_refine_ls_R_factor_obs 0.041
_refine_ls_shift/esd_max 0.01
_refine_ls_structure_factor_coef F
_refine_ls_weighting_details 'w = 1/\s^2^(F)'
_refine_ls_weighting_scheme calc
_refine_ls_wR_factor_obs 0.052
_reflns_number_observed 1399
_reflns_number_total 1926
_reflns_observed_criterion I>=3\s(I)
_cod_data_source_file pa1013.cif
_cod_data_source_block pa1013_structure_1_of_1
_cod_depositor_comments
;
The following automatic conversions were performed:

'_refine_ls_weighting_scheme' value '1/\s^2^(F)' was changed to
'calc'. New tag '_refine_ls_weighting_details' was created. The value
of the new tag was set to 'w = 1/\s^2^(F)'.

Automatic conversion script
Id: cif_fix_values 3143 2015-03-26 13:38:13Z robertas 
;
_cod_original_cell_volume 689.5(4)
_cod_original_formula_sum 'C15 H17 Cl1 N2 O1'
_cod_database_code 2002097

loop_
_symmetry_equiv_pos_as_xyz
x,y,z
-x,-y,-z

loop_
_atom_site_label
_atom_site_fract_x
_atom_site_fract_y
_atom_site_fract_z
Cl .20062(8) .1674(2) .23200(7)
N(1) .8116(3) .4375(4) .1217(2)
C(2) .8780(3) .4915(5) .2469(3)
C(3) .8044(3) .4656(5) .3334(3)
C(4) .6503(3) .3840(4) .3155(3)
N(5) .5324(2) .3063(4) .2056(2)
C(6) .5258(3) .2779(4) .0768(2)
C(7) .3823(3) .1867(4) -.0129(3)
C(8) .3539(3) .1483(4) -.1472(3)
C(9) .2051(3) .0536(5) -.2399(3)
C(10) .1865(4) .0254(5) -.3654(3)
C(11) .3137(4) .0923(5) -.4035(3)
C(12) .4593(3) .1834(5) -.3150(3)
C(13) .4829(3) .2129(4) -.1837(3)
C(14) .6310(3) .3061(5) -.0878(3)
C(15) .6540(3) .3390(4) .0385(2)
C(16) 1.0490(3) .5909(6) .2946(3)
C(17) .6060(3) .3786(5) .4306(3)
O -.0020(2) .2684(3) .0048(2)
H(1) .880(4) .474(5) .077(3)
H(3) .893(4) .537(5) .430(3)
H(5) .427(4) .266(5) .198(3)
H(7) .292(3) .145(5) .004(3)
H(9) .112(4) .017(5) -.210(3)
H(10) .077(4) -.044(6) -.429(4)
H(11) .306(4) .078(5) -.485(3)
H(12) .542(4) .205(5) -.339(3)
H(14) .723(3) .339(5) -.113(3)
H(16) 1.087(4) .641(6) .382(4)
H'(16) 1.090(4) .711(6) .257(4)
H(16") 1.090(4) .547(6) .257(4)
H(17) .505(4) .369(6) .412(3)
H(17') .679(4) .544(6) .503(3)
H(17") .624(4) .251(6) .454(3)
H(O) -.057(4) .136(6) -.053(4)
H(O') .070(4) .247(6) .070(4)

loop_
_geom_angle_atom_site_label_1
_geom_angle_atom_site_label_2
_geom_angle_atom_site_label_3
_geom_angle_site_symmetry_3
_geom_angle
_geom_angle_publ_flag
C(3) C(2) C(16) . 119.1(2) yes
C(2) C(3) C(4) . 130.9(3) yes
C(3) C(4) N(5) . 127.3(3) yes
C(3) C(4) C(17) . 118.2(2) yes
N(5) C(4) C(17) . 114.5(2) yes
C(4) N(5) C(6) . 131.5(3) yes
N(5) C(6) C(7) . 115.1(3) yes
N(5) C(6) C(15) . 125.6(2) yes
C(7) C(6) C(15) . 119.3(3) yes
C(6) C(7) C(8) . 122.7(3) yes
C(7) C(8) C(9) . 122.5(3) yes
C(7) C(8) C(13) . 117.3(2) yes
C(9) C(8) C(13) . 120.1(3) yes
C(8) C(9) C(10) . 119.6(3) yes
C(9) C(10) C(11) . 121.1(3) yes
C(10) C(11) C(12) . 120.2(3) yes
C(11) C(12) C(13) . 120.2(3) yes
C(8) C(13) C(12) . 118.7(2) yes
C(8) C(13) C(14) . 118.6(3) yes
C(12) C(13) C(14) . 122.7(3) yes
C(13) C(14) C(15) . 122.7(3) yes
N(1) C(15) C(6) . 125.8(2) yes
N(1) C(15) C(14) . 114.9(3) yes
C(6) C(15) C(14) . 119.4(2) yes
C(2) N(1) C(15) . 132.2(3) yes
N(1) C(2) C(3) . 126.5(3) yes
N(1) C(2) C(16) . 114.4(3) yes
N(1) H(1) O 3 129(3) yes
N(1) H(1) O 4 142(4) yes
N(5) H(5) Cl . 166(3) yes
O H(O) Cl 2 168(4) yes
O H'(O) Cl . 170(3) yes

loop_
_geom_bond_atom_site_label_1
_geom_bond_atom_site_label_2
_geom_bond_site_symmetry_2
_geom_bond_distance
_geom_bond_publ_flag
N(1) C(2) . 1.319(3) yes
N(1) C(15) . 1.426(3) yes
C(2) C(3) . 1.379(5) yes
C(2) C(16) . 1.485(4) yes
C(3) C(4) . 1.378(4) yes
C(4) N(5) . 1.326(3) yes
C(4) C(17) . 1.496(5) yes
N(5) C(6) . 1.428(4) yes
C(6) C(7) . 1.352(3) yes
C(6) C(15) . 1.409(4) yes
C(7) C(8) . 1.437(4) yes
C(8) C(9) . 1.401(4) yes
C(8) C(13) . 1.403(4) yes
C(9) C(10) . 1.362(5) yes
C(10) C(11) . 1.398(6) yes
C(11) C(12) . 1.361(4) yes
C(12) C(13) . 1.416(4) yes
C(13) C(14) . 1.411(3) yes
C(14) C(15) . 1.360(4) yes
N(1) H(1) . 0.94(4) no
C(3) H(3) . 109(3) no
N(5) H(5) . 0.97(4) no
C(7) H(7) . 0.93(4) no
C(9) H(9) . 1.04(4) no
C(10) H(10) . 1.01(3) no
C(11) H(11) . 0.90(4) no
C(12) H(12) . 0.93(4) no
C(14) H(14) . 1.00(4) no
C(16) H(16) . 0.91(4) no
C(16) H'(16) . 0.99(4) no
C(16) H(16") . 0.79(5) no
C(17) H(17) . 0.97(4) no
C(17) H(17') . 1.12(3) no
C(17) H(17") . 1.05(4) no
O H(O) . 0.89(3) no
O H(O') . 0.98(4) no
N(1) O 3 3.112(4) yes
N(1) O 4 3.028(4) yes
N(5) Cl . 3.233(3) yes
O Cl . 3.246(3) yes
O Cl 2 3.187(2) yes
